data_7041966
loop_
_publ_author_name
'Gholami, Ghazale'
'Baggi, Giorgio'
'Zhu, Kelong'
'Loeb, Stephen J.'

_publ_section_title
;
 Metal-organic frameworks utilising an interlocked, hexadentate linker
 containing a tetra-carboxylate axle and a bis(pyridine) wheel.
;
_journal_issue 8
_journal_name_full 'Dalton transactions (Cambridge, England : 2003)'
_journal_page_first 2462
_journal_page_last 2470
_journal_paper_doi 10.1039/c6dt04596k
_journal_volume 46
_journal_year 2017
_chemical_formula_moiety '0.5(C164 H128 N12 O32 Zn4), 2(C5 H11 N O)'
_chemical_formula_sum 'C102 H108 N10 O20 Zn2'
_chemical_formula_weight 1924.72
_space_group_crystal_system monoclinic
_space_group_IT_number 14
_space_group_name_Hall '-P 2ybc'
_space_group_name_H-M_alt 'P 1 21/c 1'
_symmetry_space_group_name_Hall '-P 2ybc'
_symmetry_space_group_name_H-M 'P 1 21/c 1'
_atom_sites_solution_hydrogens mixed
_atom_sites_solution_primary iterative
_audit_creation_date 2017-01-20
_audit_creation_method
;
Olex2 1.2
(compiled 2017.01.04 svn.r3372 for OlexSys, GUI svn.r5292)
;
_audit_update_record
;
2017-01-22 deposited with the CCDC.
2017-01-27 downloaded from the CCDC.
;
_cell_angle_alpha 90
_cell_angle_beta 95.4192(19)
_cell_angle_gamma 90
_cell_formula_units_Z 2
_cell_length_a 11.4221(4)
_cell_length_b 21.2742(8)
_cell_length_c 19.0647(7)
_cell_measurement_reflns_used 9299
_cell_measurement_temperature 173(2)
_cell_measurement_theta_max 59.981
_cell_measurement_theta_min 3.120
_cell_volume 4611.9(3)
_computing_cell_refinement 'SAINT v8.37A (Bruker, 2015)'
_computing_data_reduction 'SAINT v8.37A (Bruker, 2015)'
_computing_molecular_graphics 'Olex2 (Dolomanov et al., 2009)'
_computing_publication_material 'Olex2 (Dolomanov et al., 2009)'
_computing_structure_refinement 'ShelXL (Sheldrick, 2015)'
_computing_structure_solution 'olex2.solve (Bourhis et al., 2015)'
_diffrn_ambient_temperature 173.0
_diffrn_measured_fraction_theta_full 0.974
_diffrn_measured_fraction_theta_max 0.974
_diffrn_measurement_device_type 'Bruker APEX-II CCD'
_diffrn_measurement_method '\f and \w scans'
_diffrn_radiation_type CuK\a
_diffrn_radiation_wavelength 1.54178
_diffrn_reflns_av_R_equivalents 0.0558
_diffrn_reflns_av_unetI/netI 0.0524
_diffrn_reflns_Laue_measured_fraction_full 0.974
_diffrn_reflns_Laue_measured_fraction_max 0.974
_diffrn_reflns_limit_h_max 12
_diffrn_reflns_limit_h_min -12
_diffrn_reflns_limit_k_max 14
_diffrn_reflns_limit_k_min -23
_diffrn_reflns_limit_l_max 20
_diffrn_reflns_limit_l_min -21
_diffrn_reflns_number 24228
_diffrn_reflns_point_group_measured_fraction_full 0.974
_diffrn_reflns_point_group_measured_fraction_max 0.974
_diffrn_reflns_theta_full 60.073
_diffrn_reflns_theta_max 60.073
_diffrn_reflns_theta_min 3.120
_diffrn_standards_number 0
_exptl_absorpt_coefficient_mu 1.285
_exptl_absorpt_correction_T_max 0.5818
_exptl_absorpt_correction_T_min 0.4908
_exptl_absorpt_correction_type multi-scan
_exptl_absorpt_process_details
;
SADABS-2014/5 (Bruker,2014/5) was used for absorption correction.
wR2(int) was 0.1365 before and 0.1141 after correction.
The Ratio of minimum to maximum transmission is 0.8436.
The \l/2 correction factor is 0.00150.
;
_exptl_crystal_colour yellow
_exptl_crystal_density_diffrn 1.386
_exptl_crystal_description prism
_exptl_crystal_F_000 2020
_exptl_crystal_recrystallization_method 'solvothermal DEF'
_refine_diff_density_max 1.062
_refine_diff_density_min -0.369
_refine_diff_density_rms 0.076
_refine_ls_extinction_method none
_refine_ls_goodness_of_fit_ref 1.059
_refine_ls_hydrogen_treatment constr
_refine_ls_matrix_type full
_refine_ls_number_parameters 562
_refine_ls_number_reflns 6673
_refine_ls_number_restraints 74
_refine_ls_restrained_S_all 1.074
_refine_ls_R_factor_all 0.0889
_refine_ls_R_factor_gt 0.0683
_refine_ls_shift/su_max 0.001
_refine_ls_shift/su_mean 0.000
_refine_ls_structure_factor_coef Fsqd
_refine_ls_weighting_details 'w=1/[\s^2^(Fo^2^)+(0.1120P)^2^+4.6528P] where P=(Fo^2^+2Fc^2^)/3'
_refine_ls_weighting_scheme calc
_refine_ls_wR_factor_gt 0.1795
_refine_ls_wR_factor_ref 0.1957
_reflns_Friedel_coverage 0.000
_reflns_number_gt 5024
_reflns_number_total 6673
_reflns_threshold_expression 'I > 2\s(I)'
_cod_data_source_file c6dt04596k2.cif
_cod_data_source_block Zn_6c
_cod_depositor_comments 'Adding full bibliography for 7041965--7041968.cif.'
_cod_database_code 7041966
_shelx_shelxl_version_number 2016/4
_shelx_space_group_comment
;
The symmetry employed for this shelxl refinement is uniquely defined
by the following loop, which should always be used as a source of
symmetry information in preference to the above space-group names.
They are only intended as comments.
;
_olex2_refinement_description
;
1. Fixed Uiso
 At 1.2 times of:
  All C(H) groups, All C(H,H) groups, All N(H) groups
 At 1.5 times of:
  All C(H,H,H) groups
2. Restrained distances
 C2S-C1S
 1.4 with sigma of 0.005
3. Restrained planarity
 N1S, C0AA, C1S, C3SA
 with sigma of 0.1
4. Uiso/Uaniso restraints and constraints
O1S \\sim N1S \\sim C0AA \\sim C1S \\sim C2S \\sim C3SA \\sim C4SA \\sim C3SB
\\sim C4SB: within 2A with sigma of 0.04 and sigma for terminal atoms of 0.08
5. Same fragment restrains
{N1S, C0AA, C3SA, C4SA} sigma for 1-2: 0.02, 1-3: 0.02
{N1S, C0AA, C3SB, C4SB} sigma for 1-2: 0.02, 1-3: 0.02
as
{N1S, C0AA, C1S, C2S}
6. Others
 Sof(C3SB)=Sof(H3SC)=Sof(H3SD)=Sof(C4SB)=Sof(H4SD)=Sof(H4SE)=Sof(H4SF)=1-FVAR(1)
 Sof(C3SA)=Sof(H3SA)=Sof(H3SB)=Sof(C4SA)=Sof(H4SA)=Sof(H4SB)=Sof(H4SC)=FVAR(1)
7.a Riding coordinates:
 C4SA(H4SA,H4SB,H4SC)
7.b Secondary CH2 refined with riding coordinates:
 C31(H31A,H31B), C32(H32A,H32B), C33(H33A,H33B), C34(H34A,H34B), C35(H35A,
 H35B), C36(H36A,H36B), C1S(H1SA,H1SB), C3SA(H3SA,H3SB), C3SB(H3SC,H3SD)
7.c Aromatic/amide H refined with riding coordinates:
 N2(H2), C3(H3), C5(H5), C6(H6), C7(H7), C12(H12), C13(H13), C15(H15),
 C16(H16), C17(H17), C19(H19), C23(H23), C24(H24), C26(H26), C28(H28), C30(H30),
  C38(H38), C39(H39), C40(H40), C41(H41), C0AA(H0AA)
7.d Idealised Me refined as rotating group:
 C2S(H2SA,H2SB,H2SC), C4SB(H4SD,H4SE,H4SF)
;
_olex2_submission_special_instructions 'No special instructions were received'

loop_
_space_group_symop_operation_xyz
'x, y, z'
'-x, y+1/2, -z+1/2'
'-x, -y, -z'
'x, -y-1/2, z-1/2'

loop_
_atom_site_label
_atom_site_type_symbol
_atom_site_fract_x
_atom_site_fract_y
_atom_site_fract_z
_atom_site_U_iso_or_equiv
_atom_site_adp_type
_atom_site_occupancy
_atom_site_site_symmetry_order
_atom_site_calc_flag
_atom_site_refinement_flags_posn
_atom_site_refinement_flags_adp
_atom_site_refinement_flags_occupancy
_atom_site_disorder_assembly
_atom_site_disorder_group
Zn1 Zn -0.38434(5) 0.98653(3) 1.08484(3) 0.0423(2) Uani 1 1 d . . . . .
O1 O -0.2256(3) 0.96465(15) 1.06814(15) 0.0533(8) Uani 1 1 d . . . . .
O2 O -0.2366(3) 0.90544(19) 1.16174(19) 0.0746(11) Uani 1 1 d . . . . .
O3 O 0.3972(3) 0.57302(14) 1.45043(17) 0.0587(9) Uani 1 1 d . . . . .
O4 O 0.5107(3) 0.58012(15) 1.54851(18) 0.0744(11) Uani 1 1 d . . . . .
O5 O -0.6452(2) 0.95399(13) 1.52815(15) 0.0479(7) Uani 1 1 d . . . . .
O6 O -0.7717(2) 0.85707(14) 1.58366(14) 0.0480(7) Uani 1 1 d . . . . .
O7 O -0.9895(3) 0.79453(15) 1.5916(2) 0.0722(11) Uani 1 1 d . . . . .
O8 O -0.7783(3) 1.15763(14) 1.45755(17) 0.0585(9) Uani 1 1 d . . . . .
N1 N 0.0952(3) 0.92197(14) 1.33609(15) 0.0316(7) Uani 1 1 d . . . . .
N2 N 0.1837(3) 0.87298(14) 1.43087(15) 0.0301(7) Uani 1 1 d . . . . .
H2 H 0.200875 0.862834 1.475399 0.036 Uiso 1 1 calc R . . . .
N3 N -0.4606(3) 1.00149(16) 1.17452(19) 0.0436(9) Uani 1 1 d . . . . .
C1 C -0.1800(4) 0.9283(2) 1.1163(2) 0.0470(11) Uani 1 1 d . . . . .
C2 C -0.0496(4) 0.91727(19) 1.1160(2) 0.0390(10) Uani 1 1 d . . . . .
C3 C 0.0136(4) 0.89488(17) 1.17787(19) 0.0358(9) Uani 1 1 d . . . . .
H3 H -0.027141 0.884887 1.217635 0.043 Uiso 1 1 calc R . . . .
C4 C 0.1350(3) 0.88717(17) 1.1815(2) 0.0332(9) Uani 1 1 d . . . . .
C5 C 0.1930(4) 0.9030(2) 1.1232(2) 0.0478(11) Uani 1 1 d . . . . .
H5 H 0.276146 0.899263 1.125395 0.057 Uiso 1 1 calc R . . . .
C6 C 0.1308(4) 0.9242(2) 1.0618(2) 0.0570(13) Uani 1 1 d . . . . .
H6 H 0.171176 0.933666 1.021722 0.068 Uiso 1 1 calc R . . . .
C7 C 0.0102(4) 0.9317(2) 1.0587(2) 0.0501(12) Uani 1 1 d . . . . .
H7 H -0.031679 0.946958 1.016759 0.060 Uiso 1 1 calc R . . . .
C8 C 0.1995(3) 0.86064(17) 1.24622(19) 0.0326(9) Uani 1 1 d . . . . .
C9 C 0.1733(3) 0.87653(16) 1.31432(19) 0.0299(9) Uani 1 1 d . . . . .
C10 C 0.2303(3) 0.84654(17) 1.37367(19) 0.0302(9) Uani 1 1 d . . . . .
C11 C 0.3161(3) 0.80002(17) 1.36915(19) 0.0318(9) Uani 1 1 d . . . . .
C12 C 0.3433(4) 0.78652(18) 1.3018(2) 0.0379(10) Uani 1 1 d . . . . .
H12 H 0.402395 0.756156 1.295545 0.045 Uiso 1 1 calc R . . . .
C13 C 0.2871(3) 0.81586(18) 1.2427(2) 0.0364(9) Uani 1 1 d . . . . .
H13 H 0.309745 0.804680 1.197700 0.044 Uiso 1 1 calc R . . . .
C14 C 0.3765(3) 0.76873(17) 1.43277(19) 0.0309(9) Uani 1 1 d . . . . .
C15 C 0.4312(3) 0.80325(18) 1.4877(2) 0.0388(10) Uani 1 1 d . . . . .
H15 H 0.428806 0.847851 1.485517 0.047 Uiso 1 1 calc R . . . .
C16 C 0.4898(4) 0.77399(19) 1.5462(2) 0.0420(10) Uani 1 1 d . . . . .
H16 H 0.524739 0.798590 1.584125 0.050 Uiso 1 1 calc R . . . .
C17 C 0.4971(3) 0.70959(19) 1.5490(2) 0.0375(10) Uani 1 1 d . . . . .
H17 H 0.540257 0.689604 1.587826 0.045 Uiso 1 1 calc R . . . .
C18 C 0.4413(3) 0.67389(17) 1.49493(19) 0.0296(9) Uani 1 1 d . . . . .
C19 C 0.3816(3) 0.70335(18) 1.43736(19) 0.0309(9) Uani 1 1 d . . . . .
H19 H 0.343467 0.678620 1.400482 0.037 Uiso 1 1 calc R . . . .
C20 C 0.4516(3) 0.60357(18) 1.4978(2) 0.0333(9) Uani 1 1 d . . . . .
C21 C 0.1061(3) 0.91767(17) 1.40543(19) 0.0305(9) Uani 1 1 d . . . . .
C22 C 0.0478(3) 0.95917(18) 1.45294(18) 0.0304(9) Uani 1 1 d . . . . .
C23 C 0.0304(3) 1.02203(17) 1.4358(2) 0.0327(9) Uani 1 1 d . . . . .
H23 H 0.050903 1.037260 1.391709 0.039 Uiso 1 1 calc R . . . .
C24 C 0.0166(3) 0.93733(18) 1.5178(2) 0.0344(9) Uani 1 1 d . . . . .
H24 H 0.027689 0.894311 1.530039 0.041 Uiso 1 1 calc R . . . .
C25 C -0.7194(4) 1.1045(2) 1.4406(3) 0.0475(11) Uani 1 1 d . . . . .
C26 C -0.6773(4) 1.0936(2) 1.3765(2) 0.0479(11) Uani 1 1 d . . . . .
H26 H -0.684380 1.124772 1.340635 0.057 Uiso 1 1 calc R . . . .
C27 C -0.6231(4) 1.0352(2) 1.3647(2) 0.0451(11) Uani 1 1 d . . . . .
C28 C -0.6135(3) 0.9904(2) 1.4166(2) 0.0425(11) Uani 1 1 d . . . . .
H28 H -0.577428 0.951236 1.408347 0.051 Uiso 1 1 calc R . . . .
C29 C -0.6564(4) 1.0021(2) 1.4814(2) 0.0416(11) Uani 1 1 d . . . . .
C30 C -0.7068(4) 1.0593(2) 1.4943(2) 0.0468(11) Uani 1 1 d . . . . .
H30 H -0.732791 1.068009 1.539217 0.056 Uiso 1 1 calc R . . . .
C31 C -0.6945(4) 0.9602(2) 1.5934(2) 0.0506(12) Uani 1 1 d . . . . .
H31A H -0.776107 0.976081 1.585670 0.061 Uiso 1 1 calc R . . . .
H31B H -0.647561 0.989900 1.624507 0.061 Uiso 1 1 calc R . . . .
C32 C -0.6928(4) 0.8964(2) 1.6258(2) 0.0565(13) Uani 1 1 d . . . . .
H32A H -0.612301 0.878714 1.628414 0.068 Uiso 1 1 calc R . . . .
H32B H -0.717055 0.898996 1.674212 0.068 Uiso 1 1 calc R . . . .
C33 C -0.7837(4) 0.7971(2) 1.6143(3) 0.0610(14) Uani 1 1 d . . . . .
H33A H -0.796893 0.801855 1.664604 0.073 Uiso 1 1 calc R . . . .
H33B H -0.710522 0.772629 1.611523 0.073 Uiso 1 1 calc R . . . .
C34 C -0.8842(5) 0.7633(2) 1.5765(3) 0.0689(16) Uani 1 1 d . . . . .
H34A H -0.877194 0.763618 1.525179 0.083 Uiso 1 1 calc R . . . .
H34B H -0.885462 0.719018 1.592536 0.083 Uiso 1 1 calc R . . . .
C35 C -1.0923(5) 0.7588(2) 1.5758(3) 0.0721(16) Uani 1 1 d . . . . .
H35A H -1.086826 0.718805 1.602427 0.086 Uiso 1 1 calc R . . . .
H35B H -1.102655 0.749003 1.524884 0.086 Uiso 1 1 calc R . . . .
C36 C -0.8064(4) 1.2034(2) 1.4039(3) 0.0676(15) Uani 1 1 d . . . . .
H36A H -0.827269 1.182413 1.358098 0.081 Uiso 1 1 calc R . . . .
H36B H -0.737826 1.231056 1.399285 0.081 Uiso 1 1 calc R . . . .
C37 C -0.5725(4) 1.02388(19) 1.2974(2) 0.0443(11) Uani 1 1 d . . . . .
C38 C -0.5384(4) 1.0725(2) 1.2552(2) 0.0483(11) Uani 1 1 d . . . . .
H38 H -0.553731 1.114780 1.267452 0.058 Uiso 1 1 calc R . . . .
C39 C -0.4833(4) 1.0602(2) 1.1965(2) 0.0489(11) Uani 1 1 d . . . . .
H39 H -0.459521 1.094724 1.169617 0.059 Uiso 1 1 calc R . . . .
C40 C -0.4958(4) 0.9545(2) 1.2135(2) 0.0486(11) Uani 1 1 d . . . . .
H40 H -0.481258 0.912692 1.198954 0.058 Uiso 1 1 calc R . . . .
C41 C -0.5515(4) 0.9627(2) 1.2730(3) 0.0508(12) Uani 1 1 d . . . . .
H41 H -0.576200 0.927256 1.298001 0.061 Uiso 1 1 calc R . . . .
O1S O -0.6093(5) 1.2773(2) 1.7747(2) 0.1016(14) Uani 1 1 d . U . . .
N1S N -0.7028(7) 1.2277(4) 1.6830(3) 0.148(3) Uani 1 1 d D U . . .
C0AA C -0.6674(9) 1.2347(3) 1.7493(4) 0.124(3) Uani 1 1 d D U . . .
H0AA H -0.689664 1.203098 1.780626 0.149 Uiso 1 1 calc R . . . .
C1S C -0.6642(9) 1.2719(6) 1.6289(5) 0.193(6) Uani 1 1 d D U . . .
H1SA H -0.585376 1.287960 1.646094 0.232 Uiso 1 1 calc R . . . .
H1SB H -0.655164 1.247385 1.585550 0.232 Uiso 1 1 calc R . . . .
C2S C -0.7361(10) 1.3235(7) 1.6102(9) 0.291(11) Uani 1 1 d D U . . .
H2SA H -0.742232 1.350114 1.651691 0.437 Uiso 1 1 calc GR . . . .
H2SB H -0.814576 1.308811 1.592278 0.437 Uiso 1 1 calc GR . . . .
H2SC H -0.701930 1.347911 1.573583 0.437 Uiso 1 1 calc GR . . . .
C3SA C -0.8059(14) 1.1865(9) 1.6573(11) 0.155(8) Uani 0.517(16) 1 d D U P A 1
H3SA H -0.782370 1.162877 1.616188 0.185 Uiso 0.517(16) 1 calc R . P A 1
H3SB H -0.815157 1.155202 1.694858 0.185 Uiso 0.517(16) 1 calc R . P A 1
C4SA C -0.9117(16) 1.2101(13) 1.6388(17) 0.34(2) Uani 0.517(16) 1 d D U P A 1
H4SA H -0.935433 1.238175 1.675677 0.513 Uiso 0.517(16) 1 d R . P A 1
H4SB H -0.968723 1.175715 1.631417 0.513 Uiso 0.517(16) 1 d R . P A 1
H4SC H -0.909003 1.233695 1.594877 0.513 Uiso 0.517(16) 1 d R . P A 1
C3SB C -0.7132(18) 1.1606(9) 1.6570(10) 0.170(9) Uani 0.483(16) 1 d D U P A 2
H3SC H -0.703579 1.162576 1.605954 0.204 Uiso 0.483(16) 1 calc R . P A 2
H3SD H -0.642846 1.138633 1.679150 0.204 Uiso 0.483(16) 1 calc R . P A 2
C4SB C -0.803(2) 1.1219(13) 1.6631(12) 0.278(17) Uani 0.483(16) 1 d D U P A 2
H4SD H -0.779727 1.089918 1.698745 0.417 Uiso 0.483(16) 1 calc GR . P A 2
H4SE H -0.824612 1.101376 1.617681 0.417 Uiso 0.483(16) 1 calc GR . P A 2
H4SF H -0.870026 1.145722 1.677271 0.417 Uiso 0.483(16) 1 calc GR . P A 2

loop_
_atom_site_aniso_label
_atom_site_aniso_U_11
_atom_site_aniso_U_22
_atom_site_aniso_U_33
_atom_site_aniso_U_23
_atom_site_aniso_U_13
_atom_site_aniso_U_12
Zn1 0.0529(4) 0.0248(4) 0.0465(4) 0.0023(2) -0.0096(3) -0.0017(2)
O1 0.0593(19) 0.053(2) 0.0466(18) 0.0111(16) -0.0012(15) 0.0103(16)
O2 0.0506(19) 0.105(3) 0.069(2) 0.035(2) 0.0103(17) 0.0028(19)
O3 0.087(2) 0.0235(17) 0.060(2) -0.0041(15) -0.0192(18) 0.0041(16)
O4 0.107(3) 0.0345(19) 0.072(2) -0.0013(17) -0.042(2) 0.0195(18)
O5 0.0546(18) 0.0376(18) 0.0513(18) -0.0031(15) 0.0036(14) 0.0037(14)
O6 0.0573(18) 0.0425(18) 0.0438(16) 0.0108(14) 0.0018(14) 0.0048(15)
O7 0.059(2) 0.0372(19) 0.121(3) 0.016(2) 0.009(2) 0.0067(17)
O8 0.064(2) 0.0365(18) 0.075(2) 0.0048(17) 0.0082(17) 0.0141(16)
N1 0.0406(18) 0.0258(18) 0.0282(17) -0.0006(14) 0.0029(14) 0.0058(14)
N2 0.0405(17) 0.0240(17) 0.0260(16) 0.0001(14) 0.0042(13) 0.0053(14)
N3 0.052(2) 0.024(2) 0.052(2) 0.0012(17) -0.0059(17) -0.0030(16)
C1 0.058(3) 0.041(3) 0.040(2) 0.005(2) -0.006(2) 0.001(2)
C2 0.051(2) 0.029(2) 0.037(2) 0.0069(18) 0.0026(19) 0.0030(19)
C3 0.054(3) 0.026(2) 0.028(2) -0.0012(17) 0.0083(18) 0.0009(19)
C4 0.045(2) 0.021(2) 0.034(2) -0.0002(17) 0.0065(18) 0.0051(18)
C5 0.049(3) 0.052(3) 0.043(2) 0.008(2) 0.010(2) 0.006(2)
C6 0.063(3) 0.070(4) 0.041(3) 0.020(2) 0.017(2) 0.008(3)
C7 0.066(3) 0.047(3) 0.036(2) 0.016(2) 0.001(2) 0.004(2)
C8 0.045(2) 0.024(2) 0.030(2) -0.0020(17) 0.0063(17) 0.0002(18)
C9 0.041(2) 0.016(2) 0.033(2) -0.0002(16) 0.0029(17) 0.0039(16)
C10 0.041(2) 0.017(2) 0.032(2) -0.0010(17) 0.0039(17) 0.0020(17)
C11 0.041(2) 0.017(2) 0.037(2) -0.0016(17) 0.0031(17) 0.0043(17)
C12 0.048(2) 0.025(2) 0.041(2) -0.0029(19) 0.0033(19) 0.0108(19)
C13 0.052(2) 0.026(2) 0.031(2) -0.0062(18) 0.0063(18) 0.0072(19)
C14 0.038(2) 0.021(2) 0.034(2) 0.0009(17) 0.0050(17) 0.0046(16)
C15 0.048(2) 0.021(2) 0.048(2) -0.0003(19) 0.004(2) 0.0011(18)
C16 0.050(2) 0.026(2) 0.047(2) -0.0083(19) -0.008(2) 0.0016(19)
C17 0.040(2) 0.031(2) 0.040(2) 0.0010(19) -0.0062(18) 0.0040(19)
C18 0.0311(19) 0.021(2) 0.037(2) -0.0025(17) 0.0031(16) 0.0045(16)
C19 0.035(2) 0.023(2) 0.034(2) -0.0043(17) 0.0025(16) 0.0042(16)
C20 0.035(2) 0.029(2) 0.037(2) -0.0001(19) 0.0065(18) 0.0015(18)
C21 0.036(2) 0.023(2) 0.034(2) -0.0004(17) 0.0061(16) 0.0042(17)
C22 0.034(2) 0.027(2) 0.029(2) -0.0010(17) 0.0009(16) 0.0037(17)
C23 0.039(2) 0.029(2) 0.030(2) 0.0055(18) 0.0062(17) 0.0080(18)
C24 0.041(2) 0.022(2) 0.041(2) 0.0014(18) 0.0039(18) 0.0093(17)
C25 0.044(2) 0.029(2) 0.069(3) -0.003(2) -0.002(2) 0.002(2)
C26 0.047(3) 0.036(3) 0.059(3) 0.004(2) 0.000(2) 0.000(2)
C27 0.042(2) 0.030(2) 0.061(3) -0.003(2) -0.001(2) -0.004(2)
C28 0.043(2) 0.026(2) 0.057(3) 0.001(2) -0.003(2) -0.0045(18)
C29 0.039(2) 0.030(2) 0.054(3) 0.001(2) -0.005(2) -0.0032(19)
C30 0.043(2) 0.037(3) 0.059(3) -0.002(2) -0.003(2) -0.001(2)
C31 0.054(3) 0.051(3) 0.044(3) -0.012(2) -0.006(2) 0.002(2)
C32 0.071(3) 0.061(3) 0.036(2) -0.002(2) -0.002(2) 0.011(3)
C33 0.063(3) 0.054(3) 0.068(3) 0.034(3) 0.016(3) 0.011(3)
C34 0.080(4) 0.039(3) 0.092(4) 0.025(3) 0.029(3) 0.013(3)
C35 0.071(4) 0.039(3) 0.106(4) 0.005(3) 0.008(3) 0.006(3)
C36 0.062(3) 0.042(3) 0.100(4) 0.016(3) 0.012(3) 0.014(2)
C37 0.044(2) 0.032(3) 0.056(3) 0.002(2) -0.005(2) -0.0011(19)
C38 0.061(3) 0.030(3) 0.053(3) 0.000(2) 0.000(2) 0.002(2)
C39 0.059(3) 0.031(3) 0.055(3) 0.005(2) -0.005(2) -0.006(2)
C40 0.057(3) 0.030(3) 0.057(3) -0.004(2) 0.000(2) -0.003(2)
C41 0.058(3) 0.031(3) 0.063(3) 0.000(2) 0.004(2) -0.009(2)
O1S 0.142(4) 0.067(3) 0.096(3) -0.013(3) 0.012(3) -0.014(3)
N1S 0.188(7) 0.177(7) 0.083(4) -0.056(5) 0.038(5) -0.076(6)
C0AA 0.215(9) 0.079(5) 0.083(5) -0.031(4) 0.038(5) -0.057(6)
C1S 0.103(7) 0.367(18) 0.116(7) -0.012(10) 0.041(6) -0.046(9)
C2S 0.111(9) 0.40(3) 0.34(2) 0.162(19) -0.075(11) -0.053(12)
C3SA 0.149(15) 0.178(18) 0.140(14) -0.061(13) 0.031(13) 0.038(15)
C4SA 0.29(3) 0.44(5) 0.28(3) 0.06(3) -0.06(3) -0.32(3)
C3SB 0.122(14) 0.220(19) 0.170(15) -0.135(14) 0.022(12) -0.055(14)
C4SB 0.162(19) 0.54(5) 0.145(18) -0.23(3) 0.081(15) -0.10(3)

loop_
_atom_type_symbol
_atom_type_description
_atom_type_scat_dispersion_real
_atom_type_scat_dispersion_imag
_atom_type_scat_source
C C 0.0181 0.0091 'International Tables Vol C Tables 4.2.6.8 and 6.1.1.4'
H H 0.0000 0.0000 'International Tables Vol C Tables 4.2.6.8 and 6.1.1.4'
N N 0.0311 0.0180 'International Tables Vol C Tables 4.2.6.8 and 6.1.1.4'
O O 0.0492 0.0322 'International Tables Vol C Tables 4.2.6.8 and 6.1.1.4'
Zn Zn -1.5491 0.6778 'International Tables Vol C Tables 4.2.6.8 and 6.1.1.4'

loop_
_geom_angle_atom_site_label_1
_geom_angle_atom_site_label_2
_geom_angle_atom_site_label_3
_geom_angle
_geom_angle_site_symmetry_1
_geom_angle_site_symmetry_3
C4SAa C3SAa N1S 122.0(16) . .
O1 Zn1 O3 102.19(14) . 2_557
O1 Zn1 O4 108.88(16) . 4_475
O1 Zn1 N3 131.82(13) . .
O3 Zn1 N3 96.81(14) 2_557 .
O4 Zn1 O3 122.65(13) 4_475 2_557
C4SBb C3SBb N1S 126.5(16) . .
C4SAa C3SAa H3SA 106.8 . .
C4SAa C3SAa H3SB 106.8 . .
O4 Zn1 N3 96.66(16) 4_475 .
H3SAa C3SAa H3SB 106.7 . .
C3SAa C4SAa H4SA 110.3 . .
C3SAa C4SAa H4SB 109.4 . .
C1 O1 Zn1 110.8(3) . .
C20 O3 Zn1 139.7(3) . 2_547
C20 O4 Zn1 148.2(3) . 4_676
H4SAa C4SAa H4SB 109.5 . .
H4SAa C4SAa H4SC 109.5 . .
C3SAa C4SAa H4SC 108.7 . .
C29 O5 C31 119.1(3) . .
C33 O6 C32 112.2(3) . .
C35 O7 C34 114.0(4) . .
H4SBa C4SAa H4SC 109.5 . .
C4SBb C3SBb H3SC 105.7 . .
C4SBb C3SBb H3SD 105.7 . .
C25 O8 C36 118.4(4) . .
C21 N1 C9 104.2(3) . .
C10 N2 H2 126.5 . .
C21 N2 H2 126.5 . .
C21 N2 C10 106.9(3) . .
C39 N3 Zn1 121.4(3) . .
C40 N3 Zn1 122.1(3) . .
C40 N3 C39 116.4(4) . .
O1 C1 C2 115.4(4) . .
H3SCb C3SBb H3SD 106.1 . .
C3SBb C4SBb H4SD 109.5 . .
C3SBb C4SBb H4SE 109.5 . .
H4SDb C4SBb H4SE 109.5 . .
H4SEb C4SBb H4SF 109.5 . .
H4SDb C4SBb H4SF 109.5 . .
C3SBb C4SBb H4SF 109.5 . .
O2 C1 O1 122.8(4) . .
O2 C1 C2 121.7(4) . .
C3 C2 C1 118.6(4) . .
C7 C2 C1 122.2(4) . .
C7 C2 C3 119.1(4) . .
C2 C3 H3 119.6 . .
C4 C3 C2 120.8(4) . .
C4 C3 H3 119.6 . .
C3 C4 C8 120.0(3) . .
C5 C4 C3 118.7(4) . .
C5 C4 C8 121.4(4) . .
C4 C5 H5 119.7 . .
C6 C5 C4 120.7(4) . .
C6 C5 H5 119.7 . .
C5 C6 H6 119.9 . .
C7 C6 C5 120.1(4) . .
C7 C6 H6 119.9 . .
C2 C7 C6 120.6(4) . .
C2 C7 H7 119.7 . .
C6 C7 H7 119.7 . .
C9 C8 C4 123.0(3) . .
C13 C8 C4 121.6(3) . .
C13 C8 C9 115.3(3) . .
C8 C9 N1 129.6(3) . .
C8 C9 C10 121.0(3) . .
C10 C9 N1 109.5(3) . .
N2 C10 C9 105.6(3) . .
N2 C10 C11 131.4(3) . .
C11 C10 C9 123.0(3) . .
C10 C11 C14 122.5(3) . .
C12 C11 C10 115.1(3) . .
C12 C11 C14 122.4(3) . .
C11 C12 H12 118.9 . .
C11 C12 C13 122.2(4) . .
C13 C12 H12 118.9 . .
C8 C13 C12 123.3(4) . .
C8 C13 H13 118.3 . .
C12 C13 H13 118.3 . .
C15 C14 C11 121.3(3) . .
C15 C14 C19 118.1(3) . .
C19 C14 C11 120.6(3) . .
C14 C15 H15 119.4 . .
C14 C15 C16 121.3(4) . .
C16 C15 H15 119.4 . .
C15 C16 H16 120.0 . .
C17 C16 C15 120.0(4) . .
C17 C16 H16 120.0 . .
C16 C17 H17 120.2 . .
C16 C17 C18 119.7(4) . .
C18 C17 H17 120.2 . .
C17 C18 C19 119.9(3) . .
C17 C18 C20 119.3(3) . .
C19 C18 C20 120.7(3) . .
C14 C19 H19 119.5 . .
C18 C19 C14 121.0(3) . .
C18 C19 H19 119.5 . .
O3 C20 C18 117.8(3) . .
O4 C20 O3 124.3(4) . .
O4 C20 C18 117.9(4) . .
N1 C21 N2 113.8(3) . .
N1 C21 C22 124.8(3) . .
N2 C21 C22 121.3(3) . .
C23 C22 C21 119.8(3) . .
C23 C22 C24 119.1(3) . .
C24 C22 C21 120.9(3) . .
C22 C23 H23 119.7 . .
C24 C23 C22 120.5(3) 3_578 .
C24 C23 H23 119.7 3_578 .
C22 C24 H24 119.8 . .
C23 C24 C22 120.4(3) 3_578 .
C23 C24 H24 119.8 3_578 .
O8 C25 C26 124.8(4) . .
O8 C25 C30 114.3(4) . .
C26 C25 C30 120.9(4) . .
C25 C26 H26 120.5 . .
C25 C26 C27 119.0(4) . .
C27 C26 H26 120.5 . .
C26 C27 C37 119.6(4) . .
C28 C27 C26 120.1(4) . .
C28 C27 C37 120.3(4) . .
C27 C28 H28 119.8 . .
C27 C28 C29 120.4(4) . .
C29 C28 H28 119.8 . .
O5 C29 C28 115.4(4) . .
O5 C29 C30 124.3(4) . .
C30 C29 C28 120.3(4) . .
C25 C30 H30 120.3 . .
C29 C30 C25 119.3(4) . .
C29 C30 H30 120.3 . .
O5 C31 H31A 110.4 . .
O5 C31 H31B 110.4 . .
O5 C31 C32 106.8(4) . .
H31A C31 H31B 108.6 . .
C32 C31 H31A 110.4 . .
C32 C31 H31B 110.4 . .
O6 C32 C31 108.6(3) . .
O6 C32 H32A 110.0 . .
O6 C32 H32B 110.0 . .
C31 C32 H32A 110.0 . .
C31 C32 H32B 110.0 . .
H32A C32 H32B 108.4 . .
O6 C33 H33A 109.7 . .
O6 C33 H33B 109.7 . .
O6 C33 C34 109.7(4) . .
H33A C33 H33B 108.2 . .
C34 C33 H33A 109.7 . .
C34 C33 H33B 109.7 . .
O7 C34 C33 107.7(4) . .
O7 C34 H34A 110.2 . .
O7 C34 H34B 110.2 . .
C33 C34 H34A 110.2 . .
C33 C34 H34B 110.2 . .
H34A C34 H34B 108.5 . .
O7 C35 H35A 110.1 . .
O7 C35 H35B 110.1 . .
O7 C35 C36 107.9(4) . 3_378
H35A C35 H35B 108.4 . .
C36 C35 H35A 110.1 3_378 .
C36 C35 H35B 110.1 3_378 .
O8 C36 C35 108.1(4) . 3_378
O8 C36 H36A 110.1 . .
O8 C36 H36B 110.1 . .
C35 C36 H36A 110.1 3_378 .
C35 C36 H36B 110.1 3_378 .
H36A C36 H36B 108.4 . .
C38 C37 C27 122.5(4) . .
C38 C37 C41 115.5(4) . .
C41 C37 C27 122.0(4) . .
C37 C38 H38 119.7 . .
C39 C38 C37 120.7(4) . .
C39 C38 H38 119.7 . .
N3 C39 C38 123.4(4) . .
N3 C39 H39 118.3 . .
C38 C39 H39 118.3 . .
N3 C40 H40 118.1 . .
N3 C40 C41 123.8(4) . .
C41 C40 H40 118.1 . .
C37 C41 H41 120.0 . .
C40 C41 C37 120.1(4) . .
C40 C41 H41 120.0 . .
N1S C3SAa H3SA 106.8 . .
N1S C3SAa H3SB 106.8 . .
N1S C3SBb H3SC 105.7 . .
N1S C3SBb H3SD 105.7 . .
C0AA N1S C1S 121.1(7) . .
C0AA N1S C3SA 122.9(10) . .
C0AA N1S C3SB 115.8(10) . .
C1S N1S C3SA 114.4(11) . .
C1S N1S C3SB 112.7(10) . .
O1S C0AA N1S 126.1(7) . .
O1S C0AA H0AA 117.0 . .
N1S C0AA H0AA 117.0 . .
N1S C1S H1SA 107.9 . .
N1S C1S H1SB 107.9 . .
H1SA C1S H1SB 107.2 . .
C2S C1S N1S 117.8(9) . .
C2S C1S H1SA 107.9 . .
C2S C1S H1SB 107.9 . .
C1S C2S H2SA 109.5 . .
C1S C2S H2SB 109.5 . .
C1S C2S H2SC 109.5 . .
H2SA C2S H2SB 109.5 . .
H2SA C2S H2SC 109.5 . .
H2SB C2S H2SC 109.5 . .

loop_
_geom_bond_atom_site_label_1
_geom_bond_atom_site_label_2
_geom_bond_distance
_geom_bond_site_symmetry_2
Zn1 O1 1.928(3) .
Zn1 O3 1.960(3) 2_557
Zn1 O4 1.942(3) 4_475
Zn1 N3 2.016(4) .
C3SAa H3SA 0.9900 .
C3SAa H3SB 0.9900 .
C3SAa C4SA 1.326(18) .
C4SAa H4SA 0.9799 .
C4SAa H4SB 0.9802 .
C4SAa H4SC 0.9800 .
C3SBb H3SC 0.9900 .
C3SBb H3SD 0.9900 .
C3SBb C4SB 1.327(16) .
C4SBb H4SD 0.9800 .
C4SBb H4SE 0.9800 .
C4SBb H4SF 0.9800 .
O1 C1 1.273(5) .
O2 C1 1.229(5) .
O3 Zn1 1.960(3) 2_547
O3 C20 1.232(5) .
O4 Zn1 1.942(3) 4_676
O4 C20 1.231(5) .
O5 C29 1.356(5) .
O5 C31 1.418(5) .
O6 C32 1.421(5) .
O6 C33 1.415(5) .
O7 C34 1.426(6) .
O7 C35 1.407(6) .
O8 C25 1.370(5) .
O8 C36 1.426(6) .
N1 C9 1.405(5) .
N1 C21 1.319(5) .
N2 H2 0.8800 .
N2 C10 1.378(5) .
N2 C21 1.357(5) .
N3 C39 1.351(5) .
N3 C40 1.330(6) .
C1 C2 1.508(6) .
C2 C3 1.406(5) .
C2 C7 1.377(6) .
C3 H3 0.9500 .
C3 C4 1.392(5) .
C4 C5 1.388(6) .
C4 C8 1.486(5) .
C5 H5 0.9500 .
C5 C6 1.386(6) .
C6 H6 0.9500 .
C6 C7 1.382(6) .
C7 H7 0.9500 .
C8 C9 1.401(5) .
C8 C13 1.388(5) .
C9 C10 1.404(5) .
C10 C11 1.401(5) .
C11 C12 1.380(5) .
C11 C14 1.494(5) .
C12 H12 0.9500 .
C12 C13 1.390(5) .
C13 H13 0.9500 .
C14 C15 1.379(5) .
C14 C19 1.395(5) .
C15 H15 0.9500 .
C15 C16 1.392(5) .
C16 H16 0.9500 .
C16 C17 1.373(6) .
C17 H17 0.9500 .
C17 C18 1.386(5) .
C18 C19 1.386(5) .
C18 C20 1.501(5) .
C19 H19 0.9500 .
C21 C22 1.469(5) .
C22 C23 1.387(5) .
C22 C24 1.399(5) .
C23 H23 0.9500 .
C23 C24 1.381(5) 3_578
C24 C23 1.381(5) 3_578
C24 H24 0.9500 .
C25 C26 1.375(6) .
C25 C30 1.403(6) .
C26 H26 0.9500 .
C26 C27 1.416(6) .
C27 C28 1.370(6) .
C27 C37 1.476(6) .
C28 H28 0.9500 .
C28 C29 1.394(6) .
C29 C30 1.378(6) .
C30 H30 0.9500 .
C31 H31A 0.9900 .
C31 H31B 0.9900 .
C31 C32 1.491(6) .
C32 H32A 0.9900 .
C32 H32B 0.9900 .
C33 H33A 0.9900 .
C33 H33B 0.9900 .
C33 C34 1.484(7) .
C34 H34A 0.9900 .
C34 H34B 0.9900 .
C35 H35A 0.9900 .
C35 H35B 0.9900 .
C35 C36 1.489(7) 3_378
C36 C35 1.489(7) 3_378
C36 H36A 0.9900 .
C36 H36B 0.9900 .
C37 C38 1.388(6) .
C37 C41 1.410(6) .
C38 H38 0.9500 .
C38 C39 1.360(6) .
C39 H39 0.9500 .
C40 H40 0.9500 .
C40 C41 1.364(6) .
C41 H41 0.9500 .
O1S C0AA 1.198(8) .
N1S C0AA 1.299(9) .
N1S C1S 1.492(10) .
N1S C3SA 1.512(15) .
N1S C3SB 1.513(14) .
C0AA H0AA 0.9500 .
C1S H1SA 0.9900 .
C1S H1SB 0.9900 .
C1S C2S 1.398(5) .
C2S H2SA 0.9800 .
C2S H2SB 0.9800 .
C2S H2SC 0.9800 .

loop_
_geom_torsion_atom_site_label_1
_geom_torsion_atom_site_label_2
_geom_torsion_atom_site_label_3
_geom_torsion_atom_site_label_4
_geom_torsion
_geom_torsion_site_symmetry_1
_geom_torsion_site_symmetry_4
Zn1 O1 C1 O2 7.8(6) . .
Zn1 O1 C1 C2 -169.6(3) . .
Zn1 O3 C20 O4 -11.8(7) 2_547 .
Zn1 O3 C20 C18 170.6(3) 2_547 .
Zn1 O4 C20 O3 36.2(9) 4_676 .
Zn1 O4 C20 C18 -146.1(5) 4_676 .
Zn1 N3 C39 C38 177.5(3) . .
Zn1 N3 C40 C41 -177.5(3) . .
O1 C1 C2 C3 160.5(4) . .
O1 C1 C2 C7 -15.7(6) . .
O2 C1 C2 C3 -17.0(6) . .
O2 C1 C2 C7 166.8(5) . .
O5 C29 C30 C25 -176.5(4) . .
O5 C31 C32 O6 -66.7(4) . .
O6 C33 C34 O7 -68.8(5) . .
O8 C25 C26 C27 -176.8(4) . .
O8 C25 C30 C29 175.4(4) . .
N1 C9 C10 N2 1.6(4) . .
N1 C9 C10 C11 -178.2(3) . .
N1 C21 C22 C23 -34.8(6) . .
N1 C21 C22 C24 149.7(4) . .
N2 C10 C11 C12 -178.2(4) . .
N2 C10 C11 C14 0.0(6) . .
N2 C21 C22 C23 141.0(4) . .
N2 C21 C22 C24 -34.6(5) . .
N3 C40 C41 C37 -1.5(7) . .
C1 C2 C3 C4 -176.5(4) . .
C1 C2 C7 C6 176.3(4) . .
C2 C3 C4 C5 1.0(6) . .
C2 C3 C4 C8 -177.2(4) . .
C3 C2 C7 C6 0.1(7) . .
C3 C4 C5 C6 -2.0(6) . .
C3 C4 C8 C9 -40.4(5) . .
C3 C4 C8 C13 136.6(4) . .
C4 C5 C6 C7 2.0(7) . .
C4 C8 C9 N1 -6.7(6) . .
C4 C8 C9 C10 174.9(3) . .
C4 C8 C13 C12 -175.1(4) . .
C5 C4 C8 C9 141.4(4) . .
C5 C4 C8 C13 -41.5(6) . .
C5 C6 C7 C2 -1.1(8) . .
C7 C2 C3 C4 -0.1(6) . .
C8 C4 C5 C6 176.2(4) . .
C8 C9 C10 N2 -179.7(3) . .
C8 C9 C10 C11 0.5(6) . .
C9 N1 C21 N2 -0.6(4) . .
C9 N1 C21 C22 175.4(3) . .
C9 C8 C13 C12 2.2(6) . .
C9 C10 C11 C12 1.5(6) . .
C9 C10 C11 C14 179.6(3) . .
C10 N2 C21 N1 1.6(4) . .
C10 N2 C21 C22 -174.5(3) . .
C10 C11 C12 C13 -1.7(6) . .
C10 C11 C14 C15 -53.1(5) . .
C10 C11 C14 C19 128.5(4) . .
C11 C12 C13 C8 -0.2(6) . .
C11 C14 C15 C16 -178.5(4) . .
C11 C14 C19 C18 177.5(3) . .
C12 C11 C14 C15 124.9(4) . .
C12 C11 C14 C19 -53.4(5) . .
C13 C8 C9 N1 176.1(4) . .
C13 C8 C9 C10 -2.3(5) . .
C14 C11 C12 C13 -179.8(4) . .
C14 C15 C16 C17 2.0(6) . .
C15 C14 C19 C18 -1.0(5) . .
C15 C16 C17 C18 -3.0(6) . .
C16 C17 C18 C19 2.0(6) . .
C16 C17 C18 C20 178.9(4) . .
C17 C18 C19 C14 0.0(5) . .
C17 C18 C20 O3 177.2(4) . .
C17 C18 C20 O4 -0.6(6) . .
C19 C14 C15 C16 0.0(6) . .
C19 C18 C20 O3 -5.9(5) . .
C19 C18 C20 O4 176.4(4) . .
C20 C18 C19 C14 -176.9(3) . .
C21 N1 C9 C8 -179.2(4) . .
C21 N1 C9 C10 -0.6(4) . .
C21 N2 C10 C9 -1.9(4) . .
C21 N2 C10 C11 177.8(4) . .
C21 C22 C23 C24 -175.3(3) . 3_578
C21 C22 C24 C23 175.2(3) . 3_578
C23 C22 C24 C23 -0.3(6) . 3_578
C24 C22 C23 C24 0.3(6) . 3_578
C25 O8 C36 C35 157.0(4) . 3_378
C25 C26 C27 C28 0.2(6) . .
C25 C26 C27 C37 -177.1(4) . .
C26 C25 C30 C29 -3.0(6) . .
C26 C27 C28 C29 -0.3(6) . .
C26 C27 C37 C38 22.8(6) . .
C26 C27 C37 C41 -159.6(4) . .
C27 C28 C29 O5 178.2(4) . .
C27 C28 C29 C30 -1.2(6) . .
C27 C37 C38 C39 174.6(4) . .
C27 C37 C41 C40 -174.6(4) . .
C28 C27 C37 C38 -154.5(4) . .
C28 C27 C37 C41 23.1(6) . .
C28 C29 C30 C25 2.9(6) . .
C29 O5 C31 C32 167.5(4) . .
C30 C25 C26 C27 1.5(6) . .
C31 O5 C29 C28 -175.3(3) . .
C31 O5 C29 C30 4.2(6) . .
C32 O6 C33 C34 168.2(4) . .
C33 O6 C32 C31 -174.5(4) . .
C34 O7 C35 C36 178.5(4) . 3_378
C35 O7 C34 C33 -163.5(4) . .
C36 O8 C25 C26 4.9(6) . .
C36 O8 C25 C30 -173.5(4) . .
C37 C27 C28 C29 177.0(4) . .
C37 C38 C39 N3 1.5(7) . .
C38 C37 C41 C40 3.1(6) . .
C39 N3 C40 C41 -0.3(6) . .
C3SAa N1S C0AA O1S -159.3(11) . .
C3SBb N1S C0AA O1S 147.5(12) . .
C3SBb N1S C1S C2S 123.7(14) . .
C3SAa N1S C1S C2S 72.7(14) . .
C40 N3 C39 C38 0.3(6) . .
C41 C37 C38 C39 -3.2(6) . .
C0AA N1S C3SBb C4SBb 82(3) . .
C0AA N1S C3SAa C4SAa 100(3) . .
C0AA N1S C1S C2S -92.9(14) . .
C1S N1S C3SAa C4SAa -66(3) . .
C1S N1S C3SBb C4SBb -133(2) . .
C1S N1S C0AA O1S 5.2(15) . .

loop_
_smtbx_masks_void_nr
_smtbx_masks_void_average_x
_smtbx_masks_void_average_y
_smtbx_masks_void_average_z
_smtbx_masks_void_volume
_smtbx_masks_void_count_electrons
_smtbx_masks_void_content
1 -0.009 0.098 0.185 200.5 49.3 C5H11NO
2 0.009 -0.098 0.815 200.5 49.5 C5H11NO
3 -0.009 0.402 0.685 200.5 49.3 C5H11NO
4 0.009 0.598 0.315 200.5 49.4 C5H11NO
